data_1526589
loop_
_publ_author_name
'Seryotkin, Yu.V.'
'Bakakin, V.V.'
'Bazhan, I.S.'

_publ_section_title
;
 Crystal structure of lithium-sodium (Li0.7 Na0.3)-analcime
;
_journal_name_full 'Zhurnal Strukturnoi Khimii (Issue-No. from 1981)'
_journal_page_first 607
_journal_page_last 611
_journal_volume 42
_journal_year 2001
_chemical_formula_sum 'Al1.84 H4 Li1.29 Na0.518 O14 Si4.16'
_chemical_name_systematic 'Li1.29 Na0.518 (Al1.84 Si4.16 O12) (H2 O)2'
_space_group_IT_number 73
_symmetry_space_group_name_Hall '-I 2b 2c'
_symmetry_space_group_name_H-M 'I b c a'
_cell_angle_alpha 90
_cell_angle_beta 90
_cell_angle_gamma 90
_cell_formula_units_Z 8
_cell_length_a 13.546
_cell_length_b 13.546
_cell_length_c 13.557
_cell_volume 2487.630
_citation_journal_id_ASTM ZSTKAI
_cod_data_source_file Seryotkin_ZSTKAI_2001_1746.cif
_cod_data_source_block H4Al1.84Li1.29Na0.518O14Si4.16
_cod_original_cell_volume 2487.63
_cod_original_formula_sum 'H4 Al1.84 Li1.29 Na0.518 O14 Si4.16'
_cod_database_code 1526589

loop_
_symmetry_equiv_pos_as_xyz
x,y,z
-x,-y+1/2,z
x,-y,-z+1/2
-x,y+1/2,-z+1/2
-x,-y,-z
x,y-1/2,-z
-x,y,z-1/2
x,-y-1/2,z-1/2
x+1/2,y+1/2,z+1/2
-x+1/2,-y+1,z+1/2
x+1/2,-y+1/2,-z+1
-x+1/2,y+1,-z+1
-x+1/2,-y+1/2,-z+1/2
x+1/2,y,-z+1/2
-x+1/2,y+1/2,z
x+1/2,-y,z

loop_
_atom_site_label
_atom_site_type_symbol
_atom_site_fract_x
_atom_site_fract_y
_atom_site_fract_z
_atom_site_occupancy
_atom_site_U_iso_or_equiv
O6 O-2 0.4699 0.3833 0.145 1 0.0
O1 O-2 0.104 0.3642 0.2204 1 0.0
O4 O-2 0.147 0.4681 0.384 1 0.0
O5 O-2 0.3663 0.2207 0.1055 1 0.0
Na1 Na+1 0.1268 0 0.25 0.143 0.0
Li3 Li+1 0 0.25 0.1259 0.43 0.0
Li1 Li+1 0.1268 0 0.25 0.43 0.0
Na3 Na+1 0 0.25 0.1259 0.207 0.0
Al3 Al+3 0.16224 0.41225 0.12493 0.42 0.0
Li2 Li+1 0.25 0.1247 0 0.43 0.0
O7 O-2 0.1243 0.1263 0.1252 1 0.0
Na2 Na+1 0.25 0.1247 0 0.168 0.0
Al1 Al+3 0.12468 0.16169 0.41184 0.23 0.0
O2 O-2 0.3855 0.1459 0.4708 1 0.0
Si3 Si+4 0.16224 0.41225 0.12493 0.58 0.0
Si1 Si+4 0.12468 0.16169 0.41184 0.77 0.0
Si2 Si+4 0.41163 0.12583 0.16225 0.73 0.0
Al2 Al+3 0.41163 0.12583 0.16225 0.27 0.0
O3 O-2 0.2188 0.1043 0.3663 1 0.0
